data_2216161
loop_
_publ_author_name
'Tian, Lai-Jin'
'Yang, Hong-Jun'
'Ni, Zhong-Hai'

_publ_section_title
;
 Azido{2-[(tri-2-pyridylmethyl)iminomethyl]phenolato}nickel(II)
;
_journal_coeditor_code WN2208
_journal_issue 11
_journal_name_full 'Acta Crystallographica Section E'
_journal_page_first m2812
_journal_page_last m2812
_journal_paper_doi 10.1107/S1600536807051793
_journal_volume 63
_journal_year 2007
_chemical_formula_iupac '[Ni (C23 H17 N4 O) (N3)]'
_chemical_formula_moiety 'C23 H17 N7 Ni O'
_chemical_formula_sum 'C23 H17 N7 Ni O'
_chemical_formula_weight 466.15
_chemical_name_systematic
;
Azido{2-[(tri-2-pyridylmethyl)iminomethyl]phenolato}nickel(II)
;
_space_group_IT_number 14
_symmetry_cell_setting monoclinic
_symmetry_space_group_name_Hall '-P 2yn'
_symmetry_space_group_name_H-M 'P 1 21/n 1'
_atom_sites_solution_hydrogens geom
_atom_sites_solution_primary direct
_atom_sites_solution_secondary difmap
_audit_creation_method SHELXL97
_cell_angle_alpha 90.00
_cell_angle_beta 103.044(2)
_cell_angle_gamma 90.00
_cell_formula_units_Z 4
_cell_length_a 10.7977(12)
_cell_length_b 14.9156(16)
_cell_length_c 12.7543(14)
_cell_measurement_reflns_used 2703
_cell_measurement_temperature 295(2)
_cell_measurement_theta_max 24.96
_cell_measurement_theta_min 2.24
_cell_volume 2001.1(4)
_computing_cell_refinement 'SAINT (Bruker, 2002)'
_computing_data_collection 'SMART (Bruker, 2002)'
_computing_data_reduction 'SAINT (Bruker, 2002)'
_computing_molecular_graphics 'ORTEP-3 for Windows (Farrugia, 1997)'
_computing_publication_material 'SHELXL97 (Sheldrick, 1997)'
_computing_structure_refinement 'SHELXL97 (Sheldrick, 1997)'
_computing_structure_solution 'SHELXS97 (Sheldrick, 1997)'
_diffrn_ambient_temperature 295(2)
_diffrn_measured_fraction_theta_full 0.998
_diffrn_measured_fraction_theta_max 0.998
_diffrn_measurement_device_type 'Bruker APEX area-detector'
_diffrn_measurement_method '\f and \w'
_diffrn_radiation_monochromator graphite
_diffrn_radiation_source 'fine-focus sealed tube'
_diffrn_radiation_type MoK\a
_diffrn_radiation_wavelength 0.71073
_diffrn_reflns_av_R_equivalents 0.0806
_diffrn_reflns_av_sigmaI/netI 0.0719
_diffrn_reflns_limit_h_max 12
_diffrn_reflns_limit_h_min -13
_diffrn_reflns_limit_k_max 17
_diffrn_reflns_limit_k_min -18
_diffrn_reflns_limit_l_max 15
_diffrn_reflns_limit_l_min -15
_diffrn_reflns_number 14754
_diffrn_reflns_theta_full 25.50
_diffrn_reflns_theta_max 25.50
_diffrn_reflns_theta_min 2.24
_diffrn_standards_decay_% 0
_diffrn_standards_interval_count 0
_diffrn_standards_interval_time 0
_diffrn_standards_number 0
_exptl_absorpt_coefficient_mu 1.002
_exptl_absorpt_correction_T_max 0.9656
_exptl_absorpt_correction_T_min 0.9064
_exptl_absorpt_correction_type multi-scan
_exptl_absorpt_process_details '(SADABS; Bruker, 2002)'
_exptl_crystal_colour brown
_exptl_crystal_density_diffrn 1.547
_exptl_crystal_density_method 'not measured'
_exptl_crystal_description plate
_exptl_crystal_F_000 960
_exptl_crystal_size_max 0.10
_exptl_crystal_size_mid 0.08
_exptl_crystal_size_min 0.04
_refine_diff_density_max 0.482
_refine_diff_density_min -0.629
_refine_ls_extinction_method none
_refine_ls_goodness_of_fit_ref 0.936
_refine_ls_hydrogen_treatment constr
_refine_ls_matrix_type full
_refine_ls_number_parameters 289
_refine_ls_number_reflns 3723
_refine_ls_number_restraints 0
_refine_ls_restrained_S_all 0.936
_refine_ls_R_factor_all 0.0723
_refine_ls_R_factor_gt 0.0468
_refine_ls_shift/su_max 0.001
_refine_ls_shift/su_mean 0.000
_refine_ls_structure_factor_coef Fsqd
_refine_ls_weighting_details 'calc w = 1/[\s^2^(Fo^2^)+(0.0401P)^2^] where P=(Fo^2^+2Fc^2^)/3'
_refine_ls_weighting_scheme calc
_refine_ls_wR_factor_gt 0.0890
_refine_ls_wR_factor_ref 0.0968
_reflns_number_gt 2616
_reflns_number_total 3723
_reflns_threshold_expression I>2\s(I)
_cod_data_source_file wn2208.cif
_cod_data_source_block I
_cod_original_sg_symbol_H-M 'P 21/n'
_cod_database_code 2216161
_cod_database_fobs_code 2216161

loop_
_symmetry_equiv_pos_as_xyz
'x, y, z'
'-x+1/2, y+1/2, -z+1/2'
'-x, -y, -z'
'x-1/2, -y-1/2, z-1/2'

loop_
_atom_site_type_symbol
_atom_site_label
_atom_site_fract_x
_atom_site_fract_y
_atom_site_fract_z
_atom_site_U_iso_or_equiv
_atom_site_adp_type
_atom_site_calc_flag
_atom_site_refinement_flags
_atom_site_occupancy
Ni Ni1 0.82925(4) 0.91145(3) 0.74918(3) 0.03162(15) Uani d . 1
N N1 1.0057(2) 0.93353(17) 0.78930(19) 0.0319(6) Uani d . 1
N N2 0.8733(2) 0.81489(16) 0.67416(19) 0.0292(6) Uani d . 1
N N3 0.7952(3) 1.0088(2) 0.8344(3) 0.0571(9) Uani d . 1
N N4 0.6969(3) 1.01342(19) 0.8625(2) 0.0430(8) Uani d . 1
N N5 0.6054(3) 1.0224(2) 0.8930(2) 0.0580(9) Uani d . 1
N N6 1.1723(3) 0.6869(2) 0.7657(2) 0.0490(8) Uani d . 1
N N7 1.0587(3) 0.8768(2) 0.5391(2) 0.0439(7) Uani d . 1
O O1 0.6589(2) 0.89314(15) 0.70908(18) 0.0417(6) Uani d . 1
C C1 1.0501(3) 0.7098(2) 0.7556(2) 0.0336(8) Uani d . 1
C C2 0.9695(4) 0.6632(2) 0.8061(3) 0.0430(9) Uani d . 1
H H2 0.8847 0.6799 0.7963 0.052 Uiso calc R 1
C C3 1.0169(4) 0.5915(3) 0.8713(3) 0.0540(10) Uani d . 1
H H3 0.9639 0.5587 0.9051 0.065 Uiso calc R 1
C C4 1.1417(4) 0.5694(2) 0.8856(3) 0.0578(11) Uani d . 1
H H4 1.1761 0.5222 0.9306 0.069 Uiso calc R 1
C C5 1.2157(4) 0.6183(3) 0.8320(3) 0.0586(11) Uani d . 1
H H5 1.3011 0.6030 0.8423 0.070 Uiso calc R 1
C C6 1.0479(3) 0.7177(2) 0.5191(3) 0.0387(8) Uani d . 1
H H6 1.0390 0.6619 0.5492 0.046 Uiso calc R 1
C C7 1.0655(3) 0.7244(3) 0.4155(3) 0.0509(10) Uani d . 1
H H7 1.0661 0.6734 0.3737 0.061 Uiso calc R 1
C C8 1.0819(4) 0.8081(3) 0.3753(3) 0.0545(11) Uani d . 1
H H8 1.0963 0.8146 0.3065 0.065 Uiso calc R 1
C C9 1.0765(4) 0.8817(3) 0.4388(3) 0.0556(11) Uani d . 1
H H9 1.0858 0.9381 0.4105 0.067 Uiso calc R 1
C C10 1.0438(3) 0.7951(2) 0.5771(2) 0.0334(8) Uani d . 1
C C11 1.0124(3) 0.7957(2) 0.6893(2) 0.0313(7) Uani d . 1
C C12 1.0804(3) 0.8732(2) 0.7551(2) 0.0311(7) Uani d . 1
C C13 1.2115(3) 0.8817(2) 0.7806(3) 0.0401(9) Uani d . 1
H H13 1.2619 0.8394 0.7564 0.048 Uiso calc R 1
C C14 1.2667(3) 0.9531(2) 0.8417(3) 0.0443(9) Uani d . 1
H H14 1.3547 0.9596 0.8595 0.053 Uiso calc R 1
C C15 1.1901(3) 1.0148(2) 0.8761(3) 0.0451(9) Uani d . 1
H H15 1.2254 1.0638 0.9173 0.054 Uiso calc R 1
C C16 1.0610(3) 1.0032(2) 0.8490(3) 0.0407(9) Uani d . 1
H H16 1.0095 1.0450 0.8728 0.049 Uiso calc R 1
C C17 0.7940(3) 0.7606(2) 0.6136(2) 0.0324(8) Uani d . 1
H H17 0.8282 0.7152 0.5788 0.039 Uiso calc R 1
C C18 0.6602(3) 0.7650(2) 0.5961(2) 0.0299(7) Uani d . 1
C C19 0.5858(3) 0.7001(2) 0.5293(2) 0.0349(8) Uani d . 1
H H19 0.6258 0.6570 0.4958 0.042 Uiso calc R 1
C C20 0.4565(3) 0.6994(2) 0.5130(3) 0.0394(8) Uani d . 1
H H20 0.4087 0.6560 0.4694 0.047 Uiso calc R 1
C C21 0.3973(3) 0.7644(2) 0.5625(3) 0.0430(9) Uani d . 1
H H21 0.3091 0.7643 0.5514 0.052 Uiso calc R 1
C C22 0.4660(3) 0.8284(2) 0.6270(3) 0.0398(9) Uani d . 1
H H22 0.4240 0.8711 0.6595 0.048 Uiso calc R 1
C C23 0.5989(3) 0.8307(2) 0.6451(2) 0.0306(7) Uani d . 1

loop_
_atom_site_aniso_label
_atom_site_aniso_U_11
_atom_site_aniso_U_22
_atom_site_aniso_U_33
_atom_site_aniso_U_12
_atom_site_aniso_U_13
_atom_site_aniso_U_23
Ni1 0.0290(2) 0.0333(2) 0.0331(2) 0.0004(2) 0.00817(17) -0.0062(2)
N1 0.0310(15) 0.0362(16) 0.0292(15) -0.0020(13) 0.0085(12) -0.0003(12)
N2 0.0279(15) 0.0329(15) 0.0278(14) 0.0004(12) 0.0084(12) -0.0035(12)
N3 0.0398(19) 0.058(2) 0.076(2) -0.0026(17) 0.0191(18) -0.0313(18)
N4 0.044(2) 0.0416(18) 0.0398(18) 0.0105(16) 0.0026(16) -0.0104(14)
N5 0.050(2) 0.074(2) 0.052(2) 0.0180(19) 0.0171(17) -0.0061(17)
N6 0.0415(19) 0.0527(19) 0.0504(19) 0.0136(16) 0.0052(15) 0.0003(16)
N7 0.0504(19) 0.0499(19) 0.0327(16) -0.0009(15) 0.0122(14) 0.0014(14)
O1 0.0330(13) 0.0443(15) 0.0483(14) -0.0006(11) 0.0105(11) -0.0147(11)
C1 0.036(2) 0.037(2) 0.0279(18) -0.0005(16) 0.0066(15) -0.0089(14)
C2 0.049(2) 0.044(2) 0.038(2) -0.0021(18) 0.0119(17) -0.0045(17)
C3 0.079(3) 0.045(2) 0.036(2) -0.005(2) 0.011(2) 0.0035(19)
C4 0.083(3) 0.035(2) 0.048(2) 0.009(2) -0.002(2) 0.0028(18)
C5 0.054(3) 0.055(3) 0.059(3) 0.015(2) -0.004(2) -0.009(2)
C6 0.033(2) 0.050(2) 0.036(2) -0.0004(17) 0.0116(16) -0.0067(16)
C7 0.040(2) 0.074(3) 0.040(2) -0.002(2) 0.0112(18) -0.020(2)
C8 0.053(3) 0.082(3) 0.030(2) -0.003(2) 0.0112(18) -0.001(2)
C9 0.062(3) 0.067(3) 0.039(2) -0.003(2) 0.015(2) 0.012(2)
C10 0.0247(18) 0.046(2) 0.0292(18) -0.0002(16) 0.0064(14) -0.0043(16)
C11 0.0262(18) 0.0382(19) 0.0301(18) -0.0003(15) 0.0077(14) -0.0028(15)
C12 0.0300(18) 0.0384(19) 0.0258(17) -0.0005(15) 0.0085(14) 0.0009(14)
C13 0.0321(19) 0.050(2) 0.043(2) -0.0024(17) 0.0181(16) -0.0057(17)
C14 0.030(2) 0.056(2) 0.045(2) -0.0094(18) 0.0048(16) -0.0035(19)
C15 0.042(2) 0.045(2) 0.047(2) -0.0138(18) 0.0086(18) -0.0084(17)
C16 0.046(2) 0.037(2) 0.039(2) -0.0041(17) 0.0096(17) -0.0108(16)
C17 0.0335(19) 0.0335(19) 0.0318(18) 0.0014(15) 0.0103(15) -0.0045(15)
C18 0.0290(18) 0.0352(19) 0.0244(16) 0.0012(15) 0.0037(14) 0.0044(14)
C19 0.035(2) 0.041(2) 0.0277(18) -0.0020(16) 0.0051(15) -0.0006(15)
C20 0.037(2) 0.045(2) 0.0331(19) -0.0087(17) 0.0019(16) 0.0004(16)
C21 0.0291(19) 0.057(2) 0.040(2) -0.0065(18) 0.0025(16) 0.0038(18)
C22 0.031(2) 0.051(2) 0.040(2) 0.0043(17) 0.0106(16) -0.0003(17)
C23 0.0303(19) 0.0327(19) 0.0294(17) -0.0007(15) 0.0082(14) 0.0030(15)

loop_
_atom_type_symbol
_atom_type_description
_atom_type_scat_dispersion_real
_atom_type_scat_dispersion_imag
_atom_type_scat_source
C C 0.0033 0.0016 'International Tables Vol C Tables 4.2.6.8 and 6.1.1.4'
H H 0.0000 0.0000 'International Tables Vol C Tables 4.2.6.8 and 6.1.1.4'
N N 0.0061 0.0033 'International Tables Vol C Tables 4.2.6.8 and 6.1.1.4'
O O 0.0106 0.0060 'International Tables Vol C Tables 4.2.6.8 and 6.1.1.4'
Ni Ni 0.3393 1.1124 'International Tables Vol C Tables 4.2.6.8 and 6.1.1.4'

loop_
_geom_angle_atom_site_label_1
_geom_angle_atom_site_label_2
_geom_angle_atom_site_label_3
_geom_angle
_geom_angle_publ_flag
O1 Ni1 N2 95.71(10) yes
O1 Ni1 N1 178.50(11) yes
N2 Ni1 N1 85.09(11) yes
O1 Ni1 N3 87.79(11) yes
N2 Ni1 N3 175.69(13) yes
N1 Ni1 N3 91.46(12) yes
C12 N1 C16 118.6(3) ?
C12 N1 Ni1 116.0(2) ?
C16 N1 Ni1 125.4(2) ?
C17 N2 C11 117.7(3) ?
C17 N2 Ni1 125.6(2) ?
C11 N2 Ni1 116.70(19) ?
N4 N3 Ni1 121.0(2) ?
N5 N4 N3 175.9(4) ?
C1 N6 C5 116.8(3) ?
C10 N7 C9 116.9(3) ?
C23 O1 Ni1 127.6(2) ?
N6 C1 C2 122.5(3) ?
N6 C1 C11 113.4(3) ?
C2 C1 C11 123.9(3) ?
C3 C2 C1 118.9(4) ?
C3 C2 H2 120.5 ?
C1 C2 H2 120.5 ?
C4 C3 C2 119.4(4) ?
C4 C3 H3 120.3 ?
C2 C3 H3 120.3 ?
C3 C4 C5 118.3(4) ?
C3 C4 H4 120.8 ?
C5 C4 H4 120.8 ?
N6 C5 C4 124.0(4) ?
N6 C5 H5 118.0 ?
C4 C5 H5 118.0 ?
C10 C6 C7 118.8(3) ?
C10 C6 H6 120.6 ?
C7 C6 H6 120.6 ?
C8 C7 C6 118.6(3) ?
C8 C7 H7 120.7 ?
C6 C7 H7 120.7 ?
C9 C8 C7 118.7(3) ?
C9 C8 H8 120.7 ?
C7 C8 H8 120.7 ?
N7 C9 C8 123.7(4) ?
N7 C9 H9 118.2 ?
C8 C9 H9 118.2 ?
N7 C10 C6 123.3(3) ?
N7 C10 C11 113.6(3) ?
C6 C10 C11 122.9(3) ?
N2 C11 C12 105.8(2) ?
N2 C11 C1 111.3(2) ?
C12 C11 C1 107.1(2) ?
N2 C11 C10 107.8(2) ?
C12 C11 C10 109.7(3) ?
C1 C11 C10 114.7(3) ?
N1 C12 C13 121.3(3) ?
N1 C12 C11 116.0(3) ?
C13 C12 C11 122.8(3) ?
C14 C13 C12 119.6(3) ?
C14 C13 H13 120.2 ?
C12 C13 H13 120.2 ?
C13 C14 C15 119.0(3) ?
C13 C14 H14 120.5 ?
C15 C14 H14 120.5 ?
C16 C15 C14 119.1(3) ?
C16 C15 H15 120.5 ?
C14 C15 H15 120.5 ?
N1 C16 C15 122.5(3) ?
N1 C16 H16 118.8 ?
C15 C16 H16 118.8 ?
N2 C17 C18 125.3(3) ?
N2 C17 H17 117.3 ?
C18 C17 H17 117.3 ?
C23 C18 C17 122.0(3) ?
C23 C18 C19 119.0(3) ?
C17 C18 C19 119.0(3) ?
C20 C19 C18 121.3(3) ?
C20 C19 H19 119.3 ?
C18 C19 H19 119.3 ?
C19 C20 C21 119.1(3) ?
C19 C20 H20 120.5 ?
C21 C20 H20 120.5 ?
C22 C21 C20 121.2(3) ?
C22 C21 H21 119.4 ?
C20 C21 H21 119.4 ?
C21 C22 C23 120.9(3) ?
C21 C22 H22 119.6 ?
C23 C22 H22 119.6 ?
O1 C23 C22 117.7(3) ?
O1 C23 C18 123.8(3) ?
C22 C23 C18 118.5(3) ?

loop_
_geom_bond_atom_site_label_1
_geom_bond_atom_site_label_2
_geom_bond_distance
_geom_bond_publ_flag
Ni1 O1 1.815(2) yes
Ni1 N1 1.887(3) yes
Ni1 N2 1.850(2) yes
Ni1 N3 1.898(3) yes
N1 C12 1.345(4) ?
N1 C16 1.345(4) ?
N2 C17 1.298(4) ?
N2 C11 1.498(4) ?
N3 N4 1.197(4) ?
N4 N5 1.148(4) ?
N6 C1 1.340(4) ?
N6 C5 1.343(5) ?
N7 C10 1.335(4) ?
N7 C9 1.339(4) ?
O1 C23 1.309(3) ?
C1 C2 1.382(4) ?
C1 C11 1.540(4) ?
C2 C3 1.380(5) ?
C2 H2 0.9300 ?
C3 C4 1.360(5) ?
C3 H3 0.9300 ?
C4 C5 1.373(5) ?
C4 H4 0.9300 ?
C5 H5 0.9300 ?
C6 C10 1.377(4) ?
C6 C7 1.381(4) ?
C6 H6 0.9300 ?
C7 C8 1.376(5) ?
C7 H7 0.9300 ?
C8 C9 1.373(5) ?
C8 H8 0.9300 ?
C9 H9 0.9300 ?
C10 C11 1.543(4) ?
C11 C12 1.517(4) ?
C12 C13 1.385(4) ?
C13 C14 1.374(4) ?
C13 H13 0.9300 ?
C14 C15 1.374(5) ?
C14 H14 0.9300 ?
C15 C16 1.370(4) ?
C15 H15 0.9300 ?
C16 H16 0.9300 ?
C17 C18 1.413(4) ?
C17 H17 0.9300 ?
C18 C23 1.407(4) ?
C18 C19 1.414(4) ?
C19 C20 1.364(4) ?
C19 H19 0.9300 ?
C20 C21 1.390(5) ?
C20 H20 0.9300 ?
C21 C22 1.366(4) ?
C21 H21 0.9300 ?
C22 C23 1.401(4) ?
C22 H22 0.9300 ?

loop_
_geom_torsion_atom_site_label_1
_geom_torsion_atom_site_label_2
_geom_torsion_atom_site_label_3
_geom_torsion_atom_site_label_4
_geom_torsion
N2 Ni1 N1 C12 -3.4(2)
N3 Ni1 N1 C12 174.0(2)
N2 Ni1 N1 C16 177.2(3)
N3 Ni1 N1 C16 -5.4(3)
O1 Ni1 N2 C17 1.9(3)
N1 Ni1 N2 C17 -176.8(3)
O1 Ni1 N2 C11 -175.1(2)
N1 Ni1 N2 C11 6.2(2)
O1 Ni1 N3 N4 21.3(3)
N1 Ni1 N3 N4 -160.0(3)
N2 Ni1 O1 C23 -1.5(3)
N3 Ni1 O1 C23 -179.0(3)
C5 N6 C1 C2 -3.0(5)
C5 N6 C1 C11 173.1(3)
N6 C1 C2 C3 1.4(5)
C11 C1 C2 C3 -174.3(3)
C1 C2 C3 C4 1.0(5)
C2 C3 C4 C5 -1.6(5)
C1 N6 C5 C4 2.5(5)
C3 C4 C5 N6 -0.2(6)
C10 C6 C7 C8 1.9(5)
C6 C7 C8 C9 -1.8(6)
C10 N7 C9 C8 -0.9(5)
C7 C8 C9 N7 1.4(6)
C9 N7 C10 C6 1.0(5)
C9 N7 C10 C11 -175.0(3)
C7 C6 C10 N7 -1.5(5)
C7 C6 C10 C11 174.1(3)
C17 N2 C11 C12 175.5(2)
Ni1 N2 C11 C12 -7.3(3)
C17 N2 C11 C1 -68.4(3)
Ni1 N2 C11 C1 108.8(2)
C17 N2 C11 C10 58.2(3)
Ni1 N2 C11 C10 -124.6(2)
N6 C1 C11 N2 176.2(2)
C2 C1 C11 N2 -7.8(4)
N6 C1 C11 C12 -68.6(3)
C2 C1 C11 C12 107.5(3)
N6 C1 C11 C10 53.4(3)
C2 C1 C11 C10 -130.5(3)
N7 C10 C11 N2 80.5(3)
C6 C10 C11 N2 -95.5(3)
N7 C10 C11 C12 -34.3(4)
C6 C10 C11 C12 149.7(3)
N7 C10 C11 C1 -154.9(3)
C6 C10 C11 C1 29.1(4)
C16 N1 C12 C13 0.2(4)
Ni1 N1 C12 C13 -179.2(2)
C16 N1 C12 C11 179.3(3)
Ni1 N1 C12 C11 -0.1(3)
N2 C11 C12 N1 4.5(3)
C1 C11 C12 N1 -114.3(3)
C10 C11 C12 N1 120.6(3)
N2 C11 C12 C13 -176.4(3)
C1 C11 C12 C13 64.8(4)
C10 C11 C12 C13 -60.3(4)
N1 C12 C13 C14 -0.1(5)
C11 C12 C13 C14 -179.2(3)
C12 C13 C14 C15 -0.1(5)
C13 C14 C15 C16 0.3(5)
C12 N1 C16 C15 0.0(5)
Ni1 N1 C16 C15 179.4(2)
C14 C15 C16 N1 -0.3(5)
C11 N2 C17 C18 175.7(3)
Ni1 N2 C17 C18 -1.3(4)
N2 C17 C18 C23 -0.3(5)
N2 C17 C18 C19 -178.9(3)
C23 C18 C19 C20 -1.0(4)
C17 C18 C19 C20 177.6(3)
C18 C19 C20 C21 0.6(5)
C19 C20 C21 C22 -0.2(5)
C20 C21 C22 C23 0.3(5)
Ni1 O1 C23 C22 178.8(2)
Ni1 O1 C23 C18 0.5(4)
C21 C22 C23 O1 -179.0(3)
C21 C22 C23 C18 -0.7(5)
C17 C18 C23 O1 0.7(5)
C19 C18 C23 O1 179.3(3)
C17 C18 C23 C22 -177.5(3)
C19 C18 C23 C22 1.0(4)
